data_7135755
loop_
_publ_author_name
'Nandi, Rhituparna'
'Biswas, Souvik'
'Sadhukhan, Sreyashi'
'Das, Apurba'
'Bisai, Alakesh'

_publ_section_title
;
 Total synthesis of (+)-xiamycin G <i>via</i> acetanilide-assisted
 two-fold Csp<sup>2</sup>-H functionalization.
;
_journal_issue 41
_journal_name_full 'Chemical communications (Cambridge, England)'
_journal_page_first 10455
_journal_page_last 10458
_journal_paper_doi 10.1039/d6cc00441e
_journal_volume 62
_journal_year 2026
_chemical_absolute_configuration syn
_chemical_formula_moiety 'C22 H25 Br F3 N O6'
_chemical_formula_sum 'C22 H25 Br F3 N O6'
_chemical_formula_weight 536.34
_space_group_crystal_system orthorhombic
_space_group_IT_number 19
_space_group_name_Hall 'P 2ac 2ab'
_space_group_name_H-M_alt 'P 21 21 21'
_atom_sites_solution_hydrogens mixed
_atom_sites_solution_primary dual
_audit_creation_date 2023-03-06
_audit_creation_method
;
Olex2 1.5
(compiled 2022.04.07 svn.rca3783a0 for OlexSys, GUI svn.r6498)
;
_audit_update_record
;
2023-03-06 deposited with the CCDC.	2026-04-23 downloaded from the CCDC.
;
_cell_angle_alpha 90
_cell_angle_beta 90
_cell_angle_gamma 90
_cell_formula_units_Z 4
_cell_length_a 9.03720(10)
_cell_length_b 15.3324(2)
_cell_length_c 16.3225(2)
_cell_measurement_reflns_used 32706
_cell_measurement_temperature 99.99(18)
_cell_measurement_theta_max 68.0240
_cell_measurement_theta_min 2.7550
_cell_volume 2261.68(5)
_computing_cell_refinement 'CrysAlisPro 1.171.41.115a (Rigaku OD, 2021)'
_computing_data_collection 'CrysAlisPro 1.171.41.115a (Rigaku OD, 2021)'
_computing_data_reduction 'CrysAlisPro 1.171.41.115a (Rigaku OD, 2021)'
_computing_molecular_graphics 'Olex2 1.5 (Dolomanov et al., 2009)'
_computing_publication_material 'Olex2 1.5 (Dolomanov et al., 2009)'
_computing_structure_refinement 'SHELXL 2018/3 (Sheldrick, 2015)'
_computing_structure_solution 'SHELXT 2018/2 (Sheldrick, 2018)'
_diffrn_ambient_environment N~2~
_diffrn_ambient_temperature 99.99(18)
_diffrn_detector 'Hybrid Pixel Array Detector'
_diffrn_detector_area_resol_mean 10.0000
_diffrn_detector_type HyPix3000
_diffrn_measured_fraction_theta_full 1.000
_diffrn_measured_fraction_theta_max 0.994
_diffrn_measurement_details
;
List of Runs (angles in degrees, time in seconds):

  # Type    Start    End  Width  t~exp~   \w     \q     \k     \f   Frames
#--------------------------------------------------------------------------
  1  \w    -57.00  26.00   0.50    0.67    --  -40.58  50.00-180.00  166
  2  \w    -78.00   4.00   0.50    0.67    --  -40.58 104.00   0.00  164
  3  \w    -96.00 -19.00   0.50    0.67    --  -40.58 138.00-180.00  154
  4  \w    -57.00  26.00   0.50    0.67    --  -40.58  50.00  90.00  166
  5  \w   -111.00 -26.00   0.50    0.67    --  -40.58 -25.00  30.00  170
  6  \w   -107.00 -25.00   0.50    0.67    --  -40.58 -38.00 -90.00  164
  7  \w     10.00  43.00   0.50    0.67    --   40.58  89.00 137.88   66
  8  \w     25.00 107.00   0.50    0.67    --   40.58  38.00-180.00  164
  9  \w    -35.00  24.00   0.50    0.67    --   40.58 -12.00-150.00  118
 10  \w     12.00  43.00   0.50    0.67    --   40.58  84.00 -37.02   62
 11  \w    -25.00  43.00   0.50    0.67    --   40.58 -38.00 -60.00  136
 12  \w      7.00  35.00   0.50    0.67    --   40.58  94.00-150.80   56
 13  \w     18.00  78.00   0.50    0.67    --   40.58-104.00-150.00  120
 14  \w     11.00  43.00   0.50    0.67    --   40.58  85.00  35.47   64
 15  \w     18.00  78.00   0.50    0.67    --   40.58-104.00 -90.00  120
 16  \w    -57.00 -16.00   0.50    2.67    --  -82.50  50.00 150.00   82
 17  \w    -83.00 -14.00   0.50    2.67    --  -82.50  68.00 -30.00  138
 18  \w   -150.00 -58.00   0.50    2.67    --  -82.50 -68.00-150.00  184
 19  \w   -150.00 -69.00   0.50    2.67    --  -82.50 -33.00 150.00  162
 20  \w   -101.00 -23.00   0.50    2.67    --  -82.50 145.00 -30.00  156
 21  \w   -151.00 -61.00   0.50    2.67    --  -82.50 -59.00  90.00  180
 22  \w     81.00 167.00   0.50    2.67    --   96.35  25.00   0.00  172
 23  \w     29.00  83.00   0.50    2.67    --   96.35 -68.00  30.00  108
 24  \w     99.00 160.00   0.50    2.67    --   96.35 117.00-180.00  122
 25  \w     77.00 163.00   0.50    2.67    --   96.35  50.00  30.00  172
 26  \w     33.00 110.00   0.50    2.67    --   96.35-117.00-150.00  154
 27  \w     28.00 105.00   0.50    2.67    --   96.35 -77.00 -60.00  154
 28  \w     83.00 164.00   0.50    2.67    --   96.35  33.00 120.00  162
 29  \w     23.00 106.00   0.50    2.67    --   96.35 -96.00-120.00  166
 30  \w     81.00 165.00   0.50    2.67    --   96.35 145.00  30.00  168
 31  \w     44.00 127.00   0.50    2.67    --   96.35-145.00-150.00  166
 32  \w     30.00  57.00   0.50    2.67    --   96.35 -50.00-150.00   54
 33  \w     30.00  57.00   0.50    2.67    --   96.35 -50.00  30.00   54
 34  \w    105.00 170.00   0.50    2.67    --   96.35  96.00 -60.00  130
 35  \w     44.00 127.00   0.50    2.67    --   96.35-145.00   0.00  166
 36  \w     26.00 127.00   0.50    2.67    --   96.35 -87.00   0.00  202
 37  \w     72.00 164.00   0.50    2.67    --   96.35  68.00   0.00  184
 38  \w     30.00  57.00   0.50    2.67    --   96.35 -50.00  90.00   54
 39  \w    105.00 170.00   0.50    2.67    --   96.35  96.00 -30.00  130
 40  \w     23.00 106.00   0.50    2.67    --   96.35 -96.00-150.00  166
 41  \w     33.00 110.00   0.50    2.67    --   96.35-117.00  60.00  154
 42  \w     75.00 165.00   0.50    2.67    --   96.35  59.00  60.00  180
 43  \w    105.00 170.00   0.50    2.67    --   96.35  96.00  30.00  130
 44  \w     29.00  83.00   0.50    2.67    --   96.35 -68.00  90.00  108
 45  \w     33.00 110.00   0.50    2.67    --   96.35-117.00   0.00  154
 46  \w     33.00 110.00   0.50    2.67    --   96.35-117.00 120.00  154
 47  \w     28.00  68.00   0.50    2.67    --   96.35 -59.00-150.00   80
 48  \w     70.00 165.00   0.50    2.67    --   96.35  77.00 -90.00  190
 49  \w   -108.00 -17.00   0.50    0.67    --  -40.58 -64.00 -30.00  182
 50  \w   -109.00 -15.00   0.50    0.67    --  -40.58 -74.00 -88.60  188
 51  \w   -108.00 -17.00   0.50    0.67    --  -40.58 -64.00-120.00  182
 52  \w   -109.00 -17.00   0.50    0.67    --  -40.58 -67.00 141.02  184
 53  \w   -108.00 -17.00   0.50    0.67    --  -40.58 -64.00   0.00  182
 54  \w   -107.00 -25.00   0.50    0.67    --  -40.58 -38.00   0.00  164
 55  \w    -24.00  35.00   0.50    0.67    --  -40.58  12.00  90.00  118
 56  \w    -25.00  43.00   0.50    0.67    --   40.58 -38.00 120.00  136
 57  \w     13.00  43.00   0.50    0.67    --   40.58  81.00 111.10   60
 58  \w     11.00  43.00   0.50    0.67    --   40.58  85.00 162.95   64
 59  \w     10.00  43.00   0.50    0.67    --   40.58  87.00  40.99   66
 60  \w     14.00  43.00   0.50    0.67    --   40.58  78.00 -63.13   58
 61  \w      7.00  35.00   0.50    0.67    --   40.58  94.00  98.42   56
 62  \w     18.00 108.00   0.50    0.67    --   40.58  64.00-120.00  180
 63  \w      8.00  42.00   0.50    0.67    --   40.58  92.00-124.37   68
 64  \w      8.00  42.00   0.50    0.67    --   40.58  92.00 -50.19   68
 65  \w   -151.00 -55.00   0.50    2.67    --  -82.50 -77.00-120.00  192
 66  \w   -152.00 -56.00   0.50    2.67    --  -82.50 -75.00  82.04  192
 67  \w   -151.00 -55.00   0.50    2.67    --  -82.50 -77.00-180.00  192
 68  \w   -151.00 -56.00   0.50    2.67    --  -82.50 -74.00  13.15  190
 69  \w   -151.00 -55.00   0.50    2.67    --  -82.50 -77.00 -60.00  192
 70  \w   -151.00 -55.00   0.50    2.67    --  -82.50 -77.00  60.00  192
 71  \w   -151.00 -55.00   0.50    2.67    --  -82.50 -77.00 139.74  192
 72  \w   -151.00 -55.00   0.50    2.67    --  -82.50 -77.00 -30.00  192
 73  \w   -151.00 -55.00   0.50    2.67    --  -82.50 -77.00 -90.00  192
 74  \w     70.00 165.00   0.50    2.67    --   96.35  77.00-120.00  190
 75  \w     72.00 164.00   0.50    2.67    --   96.35  68.00-180.00  184
 76  \w     75.00 165.00   0.50    2.67    --   96.35  59.00 150.00  180
 77  \w     77.00 163.00   0.50    2.67    --   96.35  50.00-120.00  172
;
_diffrn_measurement_device 'four-circle diffractometer'
_diffrn_measurement_device_type 'XtaLAB Synergy, Dualflex, HyPix3000'
_diffrn_measurement_method '\w scans'
_diffrn_orient_matrix_type 'CrysAlisPro convention (1999,Acta A55,543-557)'
_diffrn_orient_matrix_UB_11 -0.0429816000
_diffrn_orient_matrix_UB_12 0.0262813000
_diffrn_orient_matrix_UB_13 -0.0879500000
_diffrn_orient_matrix_UB_21 0.0938029000
_diffrn_orient_matrix_UB_22 -0.0756795000
_diffrn_orient_matrix_UB_23 -0.0339780000
_diffrn_orient_matrix_UB_31 -0.1357451000
_diffrn_orient_matrix_UB_32 -0.0605983000
_diffrn_orient_matrix_UB_33 0.0043513000
_diffrn_radiation_monochromator mirror
_diffrn_radiation_probe x-ray
_diffrn_radiation_type 'Cu K\a'
_diffrn_radiation_wavelength 1.54184
_diffrn_reflns_av_R_equivalents 0.0658
_diffrn_reflns_av_unetI/netI 0.0240
_diffrn_reflns_Laue_measured_fraction_full 1.000
_diffrn_reflns_Laue_measured_fraction_max 0.994
_diffrn_reflns_limit_h_max 10
_diffrn_reflns_limit_h_min -10
_diffrn_reflns_limit_k_max 18
_diffrn_reflns_limit_k_min -18
_diffrn_reflns_limit_l_max 19
_diffrn_reflns_limit_l_min -19
_diffrn_reflns_number 45519
_diffrn_reflns_point_group_measured_fraction_full 1.000
_diffrn_reflns_point_group_measured_fraction_max 0.990
_diffrn_reflns_theta_full 67.684
_diffrn_reflns_theta_max 68.594
_diffrn_reflns_theta_min 3.956
_diffrn_source 'micro-focus sealed X-ray tube'
_diffrn_source_type 'PhotonJet (Cu) X-ray Source'
_exptl_absorpt_coefficient_mu 3.057
_exptl_absorpt_correction_T_max 1.00000
_exptl_absorpt_correction_T_min 0.33081
_exptl_absorpt_correction_type multi-scan
_exptl_absorpt_process_details
;
CrysAlisPro 1.171.41.115a (Rigaku Oxford Diffraction, 2021)
Empirical absorption correction using spherical harmonics,
implemented in SCALE3 ABSPACK scaling algorithm.
;
_exptl_crystal_colour 'clear whiteish white'
_exptl_crystal_colour_lustre clear
_exptl_crystal_colour_modifier whiteish
_exptl_crystal_colour_primary white
_exptl_crystal_density_diffrn 1.575
_exptl_crystal_description plate
_exptl_crystal_F_000 1096
_exptl_crystal_size_max 0.45
_exptl_crystal_size_mid 0.12
_exptl_crystal_size_min 0.05
_refine_diff_density_max 0.336
_refine_diff_density_min -0.392
_refine_diff_density_rms 0.063
_refine_ls_abs_structure_details
;
 Flack x determined using 1652 quotients [(I+)-(I-)]/[(I+)+(I-)]
 (Parsons, Flack and Wagner, Acta Cryst. B69 (2013) 249-259).
;
_refine_ls_abs_structure_Flack -0.020(7)
_refine_ls_extinction_method none
_refine_ls_goodness_of_fit_ref 1.106
_refine_ls_hydrogen_treatment mixed
_refine_ls_matrix_type full
_refine_ls_number_parameters 310
_refine_ls_number_reflns 4131
_refine_ls_number_restraints 0
_refine_ls_restrained_S_all 1.106
_refine_ls_R_factor_all 0.0315
_refine_ls_R_factor_gt 0.0298
_refine_ls_shift/su_max 0.001
_refine_ls_shift/su_mean 0.000
_refine_ls_structure_factor_coef Fsqd
_refine_ls_weighting_details 'w=1/[\s^2^(Fo^2^)+(0.0405P)^2^+1.1264P] where P=(Fo^2^+2Fc^2^)/3'
_refine_ls_weighting_scheme calc
_refine_ls_wR_factor_gt 0.0732
_refine_ls_wR_factor_ref 0.0764
_reflns_Friedel_coverage 0.747
_reflns_Friedel_fraction_full 1.000
_reflns_Friedel_fraction_max 0.985
_reflns_number_gt 3982
_reflns_number_total 4131
_reflns_threshold_expression 'I > 2\s(I)'
_cod_data_source_file d6cc00441e2.cif
_cod_data_source_block aya-rn01_22feb
_cod_depositor_comments 'Adding full bibliography for 7135755--7135756.cif.'
_cod_database_code 7135755
_shelx_shelxl_version_number 2018/3
_chemical_oxdiff_formula 'C H N O'
_chemical_oxdiff_usercomment 100K
_shelx_space_group_comment
;
The symmetry employed for this shelxl refinement is uniquely defined
by the following loop, which should always be used as a source of
symmetry information in preference to the above space-group names.
They are only intended as comments.
;
_shelx_estimated_absorpt_t_max 0.862
_shelx_estimated_absorpt_t_min 0.340
_olex2_refinement_description
;
1. Fixed Uiso
 At 1.2 times of:
  All C(H) groups, All C(H,H) groups
 At 1.5 times of:
  All C(H,H,H) groups
2.a Ternary CH refined with riding coordinates:
 C11(H11), C15(H15)
2.b Secondary CH2 refined with riding coordinates:
 C10(H10A,H10B), C17(H17A,H17B), C9(H9A,H9B), C16(H16A,H16B)
2.c Aromatic/amide H refined with riding coordinates:
 C7(H7)
2.d Idealised Me refined as rotating group:
 C21(H21A,H21B,H21C), C22(H22A,H22B,H22C), C13(H13A,H13B,H13C), C19(H19A,H19B,
 H19C)
;
_olex2_submission_special_instructions 'No special instructions were received'
_oxdiff_exptl_absorpt_empirical_details
;
Empirical correction (ABSPACK) includes:
- Absorption correction using spherical harmonics
- Frame scaling
;
_oxdiff_exptl_absorpt_empirical_full_max 2.027
_oxdiff_exptl_absorpt_empirical_full_min 0.579

loop_
_space_group_symop_operation_xyz
'x, y, z'
'-x+1/2, -y, z+1/2'
'-x, y+1/2, -z+1/2'
'x+1/2, -y+1/2, -z'

loop_
_atom_site_label
_atom_site_type_symbol
_atom_site_fract_x
_atom_site_fract_y
_atom_site_fract_z
_atom_site_U_iso_or_equiv
_atom_site_adp_type
_atom_site_occupancy
_atom_site_site_symmetry_order
_atom_site_calc_flag
_atom_site_refinement_flags_posn
_atom_site_refinement_flags_adp
_atom_site_refinement_flags_occupancy
_atom_site_disorder_assembly
_atom_site_disorder_group
Br1 Br 0.16643(4) 0.56210(3) 0.68581(3) 0.03521(13) Uani 1 1 d . . . . .
O6 O 0.2554(3) 0.03052(17) 0.50493(16) 0.0290(6) Uani 1 1 d . . . . .
F1 F 0.2015(3) 0.70568(16) 0.42254(17) 0.0461(7) Uani 1 1 d . . . . .
F3 F 0.2592(3) 0.77476(16) 0.53318(17) 0.0475(7) Uani 1 1 d . . . . .
F2 F 0.4213(3) 0.75617(17) 0.43841(19) 0.0491(7) Uani 1 1 d . . . . .
O3 O 0.2338(3) -0.03702(18) 0.70744(17) 0.0309(6) Uani 1 1 d . . . . .
O5 O 0.4649(3) -0.04256(17) 0.52848(19) 0.0362(7) Uani 1 1 d . . . . .
O4 O 0.0132(3) -0.06658(19) 0.64865(18) 0.0388(7) Uani 1 1 d . . . . .
O2 O 0.4021(3) 0.4203(2) 0.42360(16) 0.0290(6) Uani 1 1 d . . . . .
O1 O 0.4674(3) 0.6359(2) 0.5644(2) 0.0445(8) Uani 1 1 d . . . . .
N1 N 0.2750(4) 0.5643(2) 0.5044(2) 0.0275(7) Uani 1 1 d . . . . .
C20 C 0.3747(4) 0.0103(2) 0.5499(2) 0.0262(8) Uani 1 1 d . . . . .
C7 C 0.2772(4) 0.3904(3) 0.6650(2) 0.0274(8) Uani 1 1 d . . . . .
H7 H 0.247562 0.383001 0.720439 0.033 Uiso 1 1 calc R U . . .
C14 C 0.3815(4) 0.0654(2) 0.6281(2) 0.0238(7) Uani 1 1 d . . . . .
C10 C 0.5089(4) 0.1845(2) 0.5411(2) 0.0258(8) Uani 1 1 d . . . . .
H10A H 0.599598 0.197339 0.572902 0.031 Uiso 1 1 calc R U . . .
H10B H 0.529537 0.134562 0.504371 0.031 Uiso 1 1 calc R U . . .
C11 C 0.3818(4) 0.1620(2) 0.5991(2) 0.0217(7) Uani 1 1 d . . . . .
H11 H 0.290656 0.167693 0.564754 0.026 Uiso 1 1 calc R U . . .
C12 C 0.3638(4) 0.2327(2) 0.6669(2) 0.0239(8) Uani 1 1 d . . . . .
C6 C 0.3421(4) 0.3206(2) 0.6226(2) 0.0241(7) Uani 1 1 d . . . . .
C17 C 0.2246(4) 0.2098(3) 0.7166(2) 0.0259(8) Uani 1 1 d . . . . .
H17A H 0.217036 0.249868 0.763916 0.031 Uiso 1 1 calc R U . . .
H17B H 0.136178 0.218755 0.681770 0.031 Uiso 1 1 calc R U . . .
C5 C 0.3883(4) 0.3332(2) 0.5417(2) 0.0229(7) Uani 1 1 d . . . . .
C15 C 0.2369(4) 0.0526(2) 0.6765(2) 0.0249(7) Uani 1 1 d . . . . .
H15 H 0.150865 0.061715 0.638903 0.030 Uiso 1 1 calc R U . . .
C9 C 0.4642(4) 0.2639(2) 0.4909(2) 0.0262(8) Uani 1 1 d . . . . .
H9A H 0.553547 0.289317 0.465211 0.031 Uiso 1 1 calc R U . . .
H9B H 0.396720 0.245216 0.446467 0.031 Uiso 1 1 calc R U . . .
C21 C 0.2460(5) -0.0114(3) 0.4252(3) 0.0359(9) Uani 1 1 d . . . . .
H21A H 0.333759 0.003459 0.392801 0.054 Uiso 1 1 calc R U . . .
H21B H 0.157048 0.008838 0.396655 0.054 Uiso 1 1 calc R U . . .
H21C H 0.240995 -0.074790 0.432453 0.054 Uiso 1 1 calc R U . . .
C8 C 0.2562(4) 0.4692(2) 0.6270(2) 0.0287(8) Uani 1 1 d . . . . .
C2 C 0.3598(4) 0.6341(3) 0.5201(3) 0.0326(9) Uani 1 1 d . . . . .
C3 C 0.2986(4) 0.4834(2) 0.5457(2) 0.0255(8) Uani 1 1 d . . . . .
C18 C 0.1184(4) -0.0883(2) 0.6894(3) 0.0283(8) Uani 1 1 d . . . . .
C22 C 0.5189(4) 0.0362(3) 0.6761(3) 0.0324(9) Uani 1 1 d . . . . .
H22A H 0.518750 -0.027521 0.681333 0.049 Uiso 1 1 calc R U . . .
H22B H 0.517432 0.062600 0.730787 0.049 Uiso 1 1 calc R U . . .
H22C H 0.608303 0.054753 0.646959 0.049 Uiso 1 1 calc R U . . .
C16 C 0.2253(4) 0.1158(3) 0.7478(2) 0.0291(8) Uani 1 1 d . . . . .
H16A H 0.310091 0.107168 0.785286 0.035 Uiso 1 1 calc R U . . .
H16B H 0.133159 0.104249 0.778734 0.035 Uiso 1 1 calc R U . . .
C4 C 0.3638(4) 0.4143(2) 0.5039(2) 0.0232(7) Uani 1 1 d . . . . .
C13 C 0.4968(5) 0.2434(3) 0.7251(3) 0.0307(8) Uani 1 1 d . . . . .
H13A H 0.499935 0.194102 0.763351 0.046 Uiso 1 1 calc R U . . .
H13B H 0.486624 0.297882 0.755927 0.046 Uiso 1 1 calc R U . . .
H13C H 0.588564 0.244844 0.693117 0.046 Uiso 1 1 calc R U . . .
C1 C 0.3100(5) 0.7183(3) 0.4774(3) 0.0364(10) Uani 1 1 d . . . . .
C19 C 0.1362(5) -0.1772(3) 0.7256(3) 0.0412(11) Uani 1 1 d . . . . .
H19A H 0.228774 -0.203147 0.706009 0.062 Uiso 1 1 calc R U . . .
H19B H 0.052739 -0.214035 0.708977 0.062 Uiso 1 1 calc R U . . .
H19C H 0.138663 -0.172749 0.785434 0.062 Uiso 1 1 calc R U . . .
H2 H 0.406(4) 0.468(3) 0.417(2) 0.000(8) Uiso 1 1 d . . . . .
H1 H 0.215(6) 0.568(3) 0.485(3) 0.026(14) Uiso 1 1 d . . . . .

loop_
_atom_site_aniso_label
_atom_site_aniso_U_11
_atom_site_aniso_U_22
_atom_site_aniso_U_33
_atom_site_aniso_U_23
_atom_site_aniso_U_13
_atom_site_aniso_U_12
Br1 0.0289(2) 0.0375(2) 0.0392(2) -0.00977(18) -0.00019(18) 0.00827(18)
O6 0.0257(14) 0.0337(13) 0.0276(13) -0.0057(11) -0.0002(11) 0.0015(11)
F1 0.0445(16) 0.0377(13) 0.0560(16) 0.0097(11) -0.0111(13) 0.0015(11)
F3 0.0549(17) 0.0310(12) 0.0567(16) -0.0037(11) 0.0086(14) 0.0100(12)
F2 0.0431(15) 0.0356(14) 0.0687(18) 0.0081(13) 0.0167(14) -0.0034(11)
O3 0.0200(12) 0.0349(14) 0.0377(15) 0.0150(11) -0.0041(11) -0.0034(11)
O5 0.0277(14) 0.0269(14) 0.0540(18) -0.0036(12) 0.0067(13) 0.0033(12)
O4 0.0300(14) 0.0287(14) 0.0576(18) 0.0076(14) -0.0157(13) -0.0004(13)
O2 0.0297(14) 0.0256(16) 0.0316(14) 0.0045(11) 0.0071(11) -0.0002(11)
O1 0.0281(15) 0.0367(16) 0.069(2) 0.0018(15) -0.0135(16) -0.0066(13)
N1 0.0182(15) 0.0251(16) 0.0391(18) 0.0007(15) -0.0032(15) 0.0007(15)
C20 0.0198(18) 0.0232(18) 0.036(2) 0.0051(15) 0.0045(15) -0.0044(14)
C7 0.0198(16) 0.036(2) 0.0264(19) -0.0035(15) 0.0000(14) -0.0004(15)
C14 0.0153(15) 0.0253(17) 0.0308(18) 0.0047(16) 0.0003(14) 0.0008(15)
C10 0.0184(17) 0.0259(18) 0.033(2) 0.0014(15) 0.0043(16) 0.0004(14)
C11 0.0147(16) 0.0252(18) 0.0252(17) 0.0007(14) 0.0006(13) 0.0007(13)
C12 0.0186(18) 0.0302(18) 0.0229(17) 0.0009(14) -0.0009(14) -0.0007(13)
C6 0.0168(16) 0.0279(17) 0.0275(17) -0.0018(14) -0.0030(16) -0.0022(15)
C17 0.0200(17) 0.034(2) 0.0233(17) 0.0010(15) 0.0019(15) 0.0016(15)
C5 0.0162(16) 0.0235(17) 0.0291(18) -0.0008(14) -0.0002(14) -0.0013(14)
C15 0.0183(16) 0.0272(17) 0.0292(18) 0.0078(16) -0.0003(15) -0.0022(14)
C9 0.0222(18) 0.0256(18) 0.0307(19) 0.0022(15) 0.0072(16) -0.0018(15)
C21 0.039(2) 0.038(2) 0.031(2) -0.0118(17) 0.0035(18) -0.0051(19)
C8 0.0212(19) 0.0317(19) 0.033(2) -0.0038(16) -0.0011(16) -0.0005(16)
C2 0.024(2) 0.028(2) 0.046(2) -0.0009(16) 0.0015(18) -0.0016(16)
C3 0.0163(17) 0.0250(19) 0.0352(19) 0.0011(15) -0.0049(15) -0.0012(13)
C18 0.0211(17) 0.0294(19) 0.0344(19) 0.0048(17) 0.0022(16) 0.0003(14)
C22 0.0169(17) 0.037(2) 0.044(2) 0.0108(18) -0.0024(17) 0.0020(15)
C16 0.0241(18) 0.040(2) 0.0237(17) 0.0066(16) 0.0002(15) -0.0039(17)
C4 0.0151(17) 0.0276(18) 0.0270(17) -0.0008(14) 0.0010(13) -0.0019(13)
C13 0.0225(19) 0.036(2) 0.033(2) -0.0015(17) -0.0088(18) -0.0015(16)
C1 0.030(2) 0.029(2) 0.050(2) 0.0013(18) 0.001(2) 0.0005(17)
C19 0.026(2) 0.039(2) 0.059(3) 0.019(2) -0.007(2) -0.0041(18)

loop_
_atom_type_symbol
_atom_type_description
_atom_type_scat_dispersion_real
_atom_type_scat_dispersion_imag
_atom_type_scat_source
C C 0.0181 0.0091 'International Tables Vol C Tables 4.2.6.8 and 6.1.1.4'
H H 0.0000 0.0000 'International Tables Vol C Tables 4.2.6.8 and 6.1.1.4'
Br Br -0.6763 1.2805 'International Tables Vol C Tables 4.2.6.8 and 6.1.1.4'
F F 0.0727 0.0534 'International Tables Vol C Tables 4.2.6.8 and 6.1.1.4'
N N 0.0311 0.0180 'International Tables Vol C Tables 4.2.6.8 and 6.1.1.4'
O O 0.0492 0.0322 'International Tables Vol C Tables 4.2.6.8 and 6.1.1.4'

loop_
_exptl_crystal_face_index_h
_exptl_crystal_face_index_k
_exptl_crystal_face_index_l
_exptl_crystal_face_perp_dist
0 2 1 0.0359
1 -8 -5 0.0778
5 3 -3 0.2165
-5 -3 3 0.1713
0 -7 8 0.0494
0 6 -8 0.0043
1 -9 -5 0.0683
0 -4 10 0.0319
0 1 -11 0.0324
0 -10 1 0.0607

loop_
_geom_angle_atom_site_label_1
_geom_angle_atom_site_label_2
_geom_angle_atom_site_label_3
_geom_angle
_geom_angle_site_symmetry_1
_geom_angle_site_symmetry_3
_geom_angle_publ_flag
C20 O6 C21 115.7(3) . . ?
C18 O3 C15 119.4(3) . . ?
C4 O2 H2 103(3) . . ?
C2 N1 C3 121.2(4) . . ?
C2 N1 H1 120(5) . . ?
C3 N1 H1 117(5) . . ?
O6 C20 C14 111.2(3) . . ?
O5 C20 O6 122.9(4) . . ?
O5 C20 C14 125.9(3) . . ?
C6 C7 H7 119.8 . . ?
C8 C7 H7 119.8 . . ?
C8 C7 C6 120.4(3) . . ?
C20 C14 C11 105.8(3) . . ?
C20 C14 C15 108.9(3) . . ?
C20 C14 C22 107.3(3) . . ?
C15 C14 C11 106.1(3) . . ?
C22 C14 C11 115.6(3) . . ?
C22 C14 C15 112.8(3) . . ?
H10A C10 H10B 108.4 . . ?
C11 C10 H10A 110.0 . . ?
C11 C10 H10B 110.0 . . ?
C9 C10 H10A 110.0 . . ?
C9 C10 H10B 110.0 . . ?
C9 C10 C11 108.3(3) . . ?
C14 C11 H11 104.6 . . ?
C14 C11 C12 116.6(3) . . ?
C10 C11 C14 113.8(3) . . ?
C10 C11 H11 104.6 . . ?
C10 C11 C12 111.2(3) . . ?
C12 C11 H11 104.6 . . ?
C6 C12 C11 106.8(3) . . ?
C17 C12 C11 107.5(3) . . ?
C17 C12 C6 110.1(3) . . ?
C17 C12 C13 109.7(3) . . ?
C13 C12 C11 115.5(3) . . ?
C13 C12 C6 107.2(3) . . ?
C7 C6 C12 119.2(3) . . ?
C5 C6 C7 119.1(3) . . ?
C5 C6 C12 121.7(3) . . ?
C12 C17 H17A 109.0 . . ?
C12 C17 H17B 109.0 . . ?
H17A C17 H17B 107.8 . . ?
C16 C17 C12 112.8(3) . . ?
C16 C17 H17A 109.0 . . ?
C16 C17 H17B 109.0 . . ?
C6 C5 C9 123.8(3) . . ?
C6 C5 C4 119.3(3) . . ?
C4 C5 C9 116.9(3) . . ?
O3 C15 C14 108.2(3) . . ?
O3 C15 H15 109.1 . . ?
O3 C15 C16 109.5(3) . . ?
C14 C15 H15 109.1 . . ?
C16 C15 C14 111.8(3) . . ?
C16 C15 H15 109.1 . . ?
C10 C9 H9A 109.0 . . ?
C10 C9 H9B 109.0 . . ?
C5 C9 C10 112.8(3) . . ?
C5 C9 H9A 109.0 . . ?
C5 C9 H9B 109.0 . . ?
H9A C9 H9B 107.8 . . ?
O6 C21 H21A 109.5 . . ?
O6 C21 H21B 109.5 . . ?
O6 C21 H21C 109.5 . . ?
H21A C21 H21B 109.5 . . ?
H21A C21 H21C 109.5 . . ?
H21B C21 H21C 109.5 . . ?
C7 C8 Br1 119.4(3) . . ?
C7 C8 C3 121.9(3) . . ?
C3 C8 Br1 118.7(3) . . ?
O1 C2 N1 126.1(4) . . ?
O1 C2 C1 119.2(4) . . ?
N1 C2 C1 114.7(4) . . ?
C8 C3 N1 122.9(3) . . ?
C4 C3 N1 119.5(3) . . ?
C4 C3 C8 117.6(3) . . ?
O3 C18 C19 111.4(3) . . ?
O4 C18 O3 124.9(3) . . ?
O4 C18 C19 123.7(4) . . ?
C14 C22 H22A 109.5 . . ?
C14 C22 H22B 109.5 . . ?
C14 C22 H22C 109.5 . . ?
H22A C22 H22B 109.5 . . ?
H22A C22 H22C 109.5 . . ?
H22B C22 H22C 109.5 . . ?
C17 C16 H16A 109.6 . . ?
C17 C16 H16B 109.6 . . ?
C15 C16 C17 110.3(3) . . ?
C15 C16 H16A 109.6 . . ?
C15 C16 H16B 109.6 . . ?
H16A C16 H16B 108.1 . . ?
O2 C4 C5 116.3(3) . . ?
O2 C4 C3 122.0(3) . . ?
C3 C4 C5 121.6(3) . . ?
C12 C13 H13A 109.5 . . ?
C12 C13 H13B 109.5 . . ?
C12 C13 H13C 109.5 . . ?
H13A C13 H13B 109.5 . . ?
H13A C13 H13C 109.5 . . ?
H13B C13 H13C 109.5 . . ?
F1 C1 C2 113.4(3) . . ?
F3 C1 F1 107.3(3) . . ?
F3 C1 C2 109.6(3) . . ?
F2 C1 F1 107.3(4) . . ?
F2 C1 F3 107.7(3) . . ?
F2 C1 C2 111.4(3) . . ?
C18 C19 H19A 109.5 . . ?
C18 C19 H19B 109.5 . . ?
C18 C19 H19C 109.5 . . ?
H19A C19 H19B 109.5 . . ?
H19A C19 H19C 109.5 . . ?
H19B C19 H19C 109.5 . . ?

loop_
_geom_bond_atom_site_label_1
_geom_bond_atom_site_label_2
_geom_bond_distance
_geom_bond_site_symmetry_2
_geom_bond_publ_flag
Br1 C8 1.899(4) . ?
O6 C20 1.340(5) . ?
O6 C21 1.454(5) . ?
F1 C1 1.342(5) . ?
F3 C1 1.338(5) . ?
F2 C1 1.325(5) . ?
O3 C15 1.465(4) . ?
O3 C18 1.340(5) . ?
O5 C20 1.202(5) . ?
O4 C18 1.206(5) . ?
O2 C4 1.358(4) . ?
O2 H2 0.73(4) . ?
O1 C2 1.213(5) . ?
N1 C2 1.342(5) . ?
N1 C3 1.427(5) . ?
N1 H1 0.63(5) . ?
C20 C14 1.531(5) . ?
C7 H7 0.9500 . ?
C7 C6 1.403(5) . ?
C7 C8 1.372(5) . ?
C14 C11 1.555(5) . ?
C14 C15 1.540(5) . ?
C14 C22 1.536(5) . ?
C10 H10A 0.9900 . ?
C10 H10B 0.9900 . ?
C10 C11 1.528(5) . ?
C10 C9 1.523(5) . ?
C11 H11 1.0000 . ?
C11 C12 1.557(5) . ?
C12 C6 1.543(5) . ?
C12 C17 1.538(5) . ?
C12 C13 1.541(5) . ?
C6 C5 1.397(5) . ?
C17 H17A 0.9900 . ?
C17 H17B 0.9900 . ?
C17 C16 1.528(5) . ?
C5 C9 1.512(5) . ?
C5 C4 1.406(5) . ?
C15 H15 1.0000 . ?
C15 C16 1.518(6) . ?
C9 H9A 0.9900 . ?
C9 H9B 0.9900 . ?
C21 H21A 0.9800 . ?
C21 H21B 0.9800 . ?
C21 H21C 0.9800 . ?
C8 C3 1.398(6) . ?
C2 C1 1.534(6) . ?
C3 C4 1.391(5) . ?
C18 C19 1.494(5) . ?
C22 H22A 0.9800 . ?
C22 H22B 0.9800 . ?
C22 H22C 0.9800 . ?
C16 H16A 0.9900 . ?
C16 H16B 0.9900 . ?
C13 H13A 0.9800 . ?
C13 H13B 0.9800 . ?
C13 H13C 0.9800 . ?
C19 H19A 0.9800 . ?
C19 H19B 0.9800 . ?
C19 H19C 0.9800 . ?

loop_
_geom_torsion_atom_site_label_1
_geom_torsion_atom_site_label_2
_geom_torsion_atom_site_label_3
_geom_torsion_atom_site_label_4
_geom_torsion
_geom_torsion_site_symmetry_1
_geom_torsion_site_symmetry_2
_geom_torsion_site_symmetry_3
_geom_torsion_site_symmetry_4
_geom_torsion_publ_flag
Br1 C8 C3 N1 -1.1(5) . . . . ?
Br1 C8 C3 C4 -179.9(3) . . . . ?
O6 C20 C14 C11 -57.4(3) . . . . ?
O6 C20 C14 C15 56.3(4) . . . . ?
O6 C20 C14 C22 178.7(3) . . . . ?
O3 C15 C16 C17 -178.6(3) . . . . ?
O5 C20 C14 C11 120.3(4) . . . . ?
O5 C20 C14 C15 -126.0(4) . . . . ?
O5 C20 C14 C22 -3.6(5) . . . . ?
O1 C2 C1 F1 172.3(4) . . . . ?
O1 C2 C1 F3 -67.9(5) . . . . ?
O1 C2 C1 F2 51.1(5) . . . . ?
N1 C2 C1 F1 -8.5(5) . . . . ?
N1 C2 C1 F3 111.3(4) . . . . ?
N1 C2 C1 F2 -129.7(4) . . . . ?
N1 C3 C4 O2 -2.1(5) . . . . ?
N1 C3 C4 C5 -179.5(3) . . . . ?
C20 C14 C11 C10 -57.6(4) . . . . ?
C20 C14 C11 C12 170.9(3) . . . . ?
C20 C14 C15 O3 68.3(3) . . . . ?
C20 C14 C15 C16 -171.0(3) . . . . ?
C7 C6 C5 C9 177.9(3) . . . . ?
C7 C6 C5 C4 -2.2(5) . . . . ?
C7 C8 C3 N1 178.7(4) . . . . ?
C7 C8 C3 C4 -0.1(5) . . . . ?
C14 C11 C12 C6 -171.0(3) . . . . ?
C14 C11 C12 C17 -53.0(4) . . . . ?
C14 C11 C12 C13 69.9(4) . . . . ?
C14 C15 C16 C17 61.5(4) . . . . ?
C10 C11 C12 C6 56.2(4) . . . . ?
C10 C11 C12 C17 174.3(3) . . . . ?
C10 C11 C12 C13 -62.9(4) . . . . ?
C11 C14 C15 O3 -178.2(3) . . . . ?
C11 C14 C15 C16 -57.6(4) . . . . ?
C11 C10 C9 C5 42.6(4) . . . . ?
C11 C12 C6 C7 159.8(3) . . . . ?
C11 C12 C6 C5 -21.6(4) . . . . ?
C11 C12 C17 C16 52.4(4) . . . . ?
C12 C6 C5 C9 -0.8(5) . . . . ?
C12 C6 C5 C4 179.1(3) . . . . ?
C12 C17 C16 C15 -58.7(4) . . . . ?
C6 C7 C8 Br1 179.5(3) . . . . ?
C6 C7 C8 C3 -0.3(6) . . . . ?
C6 C12 C17 C16 168.3(3) . . . . ?
C6 C5 C9 C10 -9.8(5) . . . . ?
C6 C5 C4 O2 -175.7(3) . . . . ?
C6 C5 C4 C3 1.9(5) . . . . ?
C17 C12 C6 C7 43.4(4) . . . . ?
C17 C12 C6 C5 -137.9(3) . . . . ?
C15 O3 C18 O4 -0.2(6) . . . . ?
C15 O3 C18 C19 179.4(3) . . . . ?
C15 C14 C11 C10 -173.2(3) . . . . ?
C15 C14 C11 C12 55.3(4) . . . . ?
C9 C10 C11 C14 156.8(3) . . . . ?
C9 C10 C11 C12 -69.1(4) . . . . ?
C9 C5 C4 O2 4.2(5) . . . . ?
C9 C5 C4 C3 -178.2(3) . . . . ?
C21 O6 C20 O5 -3.9(5) . . . . ?
C21 O6 C20 C14 173.9(3) . . . . ?
C8 C7 C6 C12 -179.8(3) . . . . ?
C8 C7 C6 C5 1.5(5) . . . . ?
C8 C3 C4 O2 176.7(3) . . . . ?
C8 C3 C4 C5 -0.7(5) . . . . ?
C2 N1 C3 C8 75.4(5) . . . . ?
C2 N1 C3 C4 -106.0(4) . . . . ?
C3 N1 C2 O1 5.3(7) . . . . ?
C3 N1 C2 C1 -173.9(3) . . . . ?
C18 O3 C15 C14 -124.5(3) . . . . ?
C18 O3 C15 C16 113.4(4) . . . . ?
C22 C14 C11 C10 61.0(4) . . . . ?
C22 C14 C11 C12 -70.5(4) . . . . ?
C22 C14 C15 O3 -50.7(4) . . . . ?
C22 C14 C15 C16 70.0(4) . . . . ?
C4 C5 C9 C10 170.3(3) . . . . ?
C13 C12 C6 C7 -75.9(4) . . . . ?
C13 C12 C6 C5 102.8(4) . . . . ?
C13 C12 C17 C16 -74.0(4) . . . . ?

loop_
_exptl_oxdiff_crystal_face_indexfrac_h
_exptl_oxdiff_crystal_face_indexfrac_k
_exptl_oxdiff_crystal_face_indexfrac_l
_exptl_oxdiff_crystal_face_x
_exptl_oxdiff_crystal_face_y
_exptl_oxdiff_crystal_face_z
0.0001 2.0011 1.0003 -0.0354 -0.1854 -0.1169
0.9370 -8.4065 -5.4202 0.2155 0.9083 0.3586
5.3879 2.8778 -2.8536 0.0950 0.3846 -0.9182
-5.3931 -2.8144 2.8929 -0.0966 -0.3912 0.9152
-0.1796 -6.5236 7.9938 -0.8668 0.2052 0.4545
0.0906 6.4642 -8.0531 0.8743 -0.2071 -0.4391
0.6970 -8.5269 -5.3245 0.2142 0.8916 0.3989
-0.2736 -3.7499 9.8006 -0.9488 -0.0749 0.3070
-0.2626 0.6489 -10.5613 0.9572 0.2851 -0.0496
0.4544 -9.8377 1.3950 -0.4008 0.7397 0.5405
